data_2105473
loop_
_publ_author_name
'Tarahhomi, Atekeh'
'Pourayoubi, Mehrdad'
'Golen, James A.'
'Zargaran, Poorya'
'Elahi, Behrouz'
'Rheingold, Arnold L.'
'Leyva Ram\'irez, Marco A.'
'Mancilla Percino, Teresa'

_publ_section_title
;
 Hirshfeld surface analysis of new phosphoramidates
;
_journal_issue 3
_journal_name_full 'Acta Crystallographica Section B'
_journal_page_first 260
_journal_page_last 270
_journal_paper_doi 10.1107/S2052519213009445
_journal_volume 69
_journal_year 2013
_chemical_formula_moiety 'C18 H15 Br1 N1 O3 P1'
_chemical_formula_sum 'C18 H15 Br N O3 P'
_chemical_formula_weight 404.19
_chemical_name_common pzn10
_space_group_IT_number 2
_symmetry_cell_setting triclinic
_symmetry_space_group_name_Hall '-P 1'
_symmetry_space_group_name_H-M 'P -1'
_atom_sites_solution_hydrogens geom
_atom_sites_solution_primary direct
_atom_sites_solution_secondary difmap
_audit_creation_method 'WinGX routine CIF_UPDATE'
_cell_angle_alpha 108.3036(8)
_cell_angle_beta 94.3109(10)
_cell_angle_gamma 118.0843(9)
_cell_formula_units_Z 2
_cell_length_a 10.1842(2)
_cell_length_b 10.2741(2)
_cell_length_c 10.7121(3)
_cell_measurement_reflns_used 600
_cell_measurement_temperature 293(2)
_cell_measurement_theta_max 14
_cell_measurement_theta_min 1
_cell_volume 904.95(4)
_computing_cell_refinement '<i>SCALEPACK</i> (Otwinowski & Minor, 1997)'
_computing_data_collection '<i>Collect</i> (Nonius, 2001)'
_computing_data_reduction '<i>DENZO</i> and <i>SCALEPACK</i> (Otwinowski & Minor, 1997)'
_computing_molecular_graphics '<i>SHELXTL</i> (Sheldrick, 2008)'
_computing_publication_material '<i>WinGX</i> (Farrugia, 1999); <i>enCIFer</i> (Allen <i>et al.</i>, 2004)'
_computing_structure_refinement '<i>SHELXL-97</i> (Sheldrick, 2008)'
_computing_structure_solution '<i>SHELXS-97</i> (Sheldrick, 2008)'
_diffrn_ambient_temperature 293(2)
_diffrn_detector_area_resol_mean 9
_diffrn_measured_fraction_theta_full 0.991
_diffrn_measured_fraction_theta_max 0.969
_diffrn_measurement_device '95mm CCD camera on \k-goniostat'
_diffrn_measurement_device_type KappaCCD
_diffrn_measurement_method 'CCD rotation images, thick slices'
_diffrn_radiation_monochromator graphite
_diffrn_radiation_type MoK\a
_diffrn_radiation_wavelength 0.71073
_diffrn_reflns_av_R_equivalents 0.0293
_diffrn_reflns_limit_h_max 12
_diffrn_reflns_limit_h_min -12
_diffrn_reflns_limit_k_max 13
_diffrn_reflns_limit_k_min -11
_diffrn_reflns_limit_l_max 13
_diffrn_reflns_limit_l_min -13
_diffrn_reflns_number 11476
_diffrn_reflns_theta_full 26
_diffrn_reflns_theta_max 27.49
_diffrn_reflns_theta_min 3.79
_exptl_absorpt_coefficient_mu 2.374
_exptl_absorpt_correction_T_max 0.5460
_exptl_absorpt_correction_T_min 0.4283
_exptl_absorpt_correction_type multi-scan
_exptl_absorpt_process_details '<i>SADABS</i> (Sheldrick, 2004)'
_exptl_crystal_colour colourless
_exptl_crystal_density_diffrn 1.483
_exptl_crystal_density_method 'not measured'
_exptl_crystal_description prism
_exptl_crystal_F_000 408
_exptl_crystal_size_max 0.43
_exptl_crystal_size_mid 0.35
_exptl_crystal_size_min 0.29
_refine_diff_density_max 0.754
_refine_diff_density_min -0.898
_refine_ls_extinction_method none
_refine_ls_goodness_of_fit_ref 1.072
_refine_ls_hydrogen_treatment mixed
_refine_ls_matrix_type full
_refine_ls_number_parameters 221
_refine_ls_number_reflns 4019
_refine_ls_number_restraints 1
_refine_ls_restrained_S_all 1.072
_refine_ls_R_factor_all 0.058
_refine_ls_R_factor_gt 0.0428
_refine_ls_shift/su_max 0
_refine_ls_shift/su_mean 0
_refine_ls_structure_factor_coef Fsqd
_refine_ls_weighting_details 'calc w=1/[\s^2^(Fo^2^)+(0.0377P)^2^+0.7366P] where P=(Fo^2^+2Fc^2^)/3'
_refine_ls_weighting_scheme calc
_refine_ls_wR_factor_gt 0.0977
_refine_ls_wR_factor_ref 0.106
_reflns_number_gt 3259
_reflns_number_total 4019
_reflns_threshold_expression >2\s(I)
_cod_data_source_file so5063.cif
_cod_data_source_block IV
_cod_original_sg_symbol_H-M P-1
_cod_database_code 2105473

loop_
_symmetry_equiv_pos_as_xyz
'x, y, z'
'-x, -y, -z'

loop_
_atom_site_type_symbol
_atom_site_label
_atom_site_fract_x
_atom_site_fract_y
_atom_site_fract_z
_atom_site_U_iso_or_equiv
_atom_site_adp_type
_atom_site_calc_flag
_atom_site_refinement_flags
_atom_site_occupancy
_atom_site_symmetry_multiplicity
C C1 1.1855(3) 0.7708(3) 0.7538(3) 0.0413(6) Uani d . 1 1
C C2 1.1072(4) 0.6164(4) 0.7455(4) 0.0661(9) Uani d . 1 1
H H2 1.0011 0.551 0.7068 0.079 Uiso calc R 1 1
C C3 1.1886(5) 0.5588(5) 0.7956(5) 0.0779(12) Uani d . 1 1
H H3 1.1372 0.4543 0.7913 0.093 Uiso calc R 1 1
C C4 1.3449(5) 0.6561(5) 0.8516(4) 0.0695(10) Uani d . 1 1
H H4 1.3991 0.6175 0.886 0.083 Uiso calc R 1 1
C C5 1.4220(4) 0.8095(5) 0.8576(4) 0.0695(10) Uani d . 1 1
H H5 1.5283 0.8744 0.8951 0.083 Uiso calc R 1 1
C C6 1.3416(4) 0.8688(4) 0.8075(3) 0.0565(8) Uani d . 1 1
H H6 1.3931 0.9727 0.8106 0.068 Uiso calc R 1 1
C C7 0.8986(3) 1.0471(3) 0.6995(3) 0.0394(6) Uani d . 1 1
C C8 0.8648(4) 1.0803(4) 0.5919(3) 0.0523(7) Uani d . 1 1
H H8 0.8919 1.0468 0.5121 0.063 Uiso calc R 1 1
C C9 0.7902(5) 1.1637(5) 0.6026(4) 0.0727(11) Uani d . 1 1
H H9 0.7665 1.1863 0.5295 0.087 Uiso calc R 1 1
C C10 0.7506(5) 1.2137(5) 0.7194(4) 0.0782(12) Uani d . 1 1
H H10 0.7012 1.2712 0.7262 0.094 Uiso calc R 1 1
C C11 0.7836(6) 1.1790(6) 0.8259(4) 0.0812(13) Uani d . 1 1
H H11 0.7557 1.2123 0.9053 0.097 Uiso calc R 1 1
C C12 0.8580(5) 1.0951(5) 0.8176(4) 0.0671(10) Uani d . 1 1
H H12 0.8803 1.0714 0.8905 0.081 Uiso calc R 1 1
C C13 0.7601(3) 0.6365(3) 0.7361(3) 0.0371(5) Uani d . 1 1
C C14 0.7427(3) 0.5713(4) 0.5969(3) 0.0478(7) Uani d . 1 1
H H14 0.8159 0.6283 0.5577 0.057 Uiso calc R 1 1
C C15 0.6151(4) 0.4201(4) 0.5164(3) 0.0565(8) Uani d . 1 1
H H15 0.6039 0.3766 0.4232 0.068 Uiso calc R 1 1
C C16 0.5052(4) 0.3336(4) 0.5718(3) 0.0541(8) Uani d . 1 1
H H16 0.4205 0.2323 0.5174 0.065 Uiso calc R 1 1
C C17 0.5239(3) 0.4012(3) 0.7105(3) 0.0440(6) Uani d . 1 1
C C18 0.6495(3) 0.5509(3) 0.7936(3) 0.0389(6) Uani d . 1 1
H H18 0.66 0.5938 0.8868 0.047 Uiso calc R 1 1
N N1 0.8881(2) 0.7876(3) 0.8259(2) 0.0389(5) Uani d D 1 1
O O1 1.1424(2) 1.0553(2) 0.91797(18) 0.0415(4) Uani d . 1 1
O O2 1.1029(2) 0.8281(2) 0.69854(18) 0.0398(4) Uani d . 1 1
O O3 0.9737(2) 0.9605(2) 0.67965(19) 0.0443(4) Uani d . 1 1
P P1 1.03410(7) 0.91819(7) 0.79212(7) 0.03352(16) Uani d . 1 1
Br Br1 0.37725(4) 0.28278(4) 0.79178(4) 0.06523(15) Uani d . 1 1
H H1 0.882(4) 0.829(4) 0.9082(13) 0.054(9) Uiso d D 1 1

loop_
_atom_site_aniso_label
_atom_site_aniso_U_11
_atom_site_aniso_U_22
_atom_site_aniso_U_33
_atom_site_aniso_U_12
_atom_site_aniso_U_13
_atom_site_aniso_U_23
C1 0.0490(15) 0.0445(14) 0.0415(14) 0.0317(13) 0.0191(12) 0.0168(12)
C2 0.0559(19) 0.0548(19) 0.104(3) 0.0343(17) 0.0261(19) 0.041(2)
C3 0.080(3) 0.069(2) 0.120(3) 0.052(2) 0.038(3) 0.055(2)
C4 0.093(3) 0.087(3) 0.064(2) 0.072(3) 0.026(2) 0.029(2)
C5 0.063(2) 0.076(3) 0.062(2) 0.046(2) 0.0002(17) 0.0056(18)
C6 0.0524(18) 0.0468(17) 0.0611(19) 0.0270(15) 0.0094(15) 0.0100(14)
C7 0.0445(14) 0.0401(14) 0.0426(14) 0.0260(12) 0.0173(11) 0.0193(11)
C8 0.0665(19) 0.0649(19) 0.0467(16) 0.0441(17) 0.0242(14) 0.0293(15)
C9 0.098(3) 0.096(3) 0.070(2) 0.072(3) 0.033(2) 0.050(2)
C10 0.101(3) 0.102(3) 0.089(3) 0.084(3) 0.042(2) 0.051(2)
C11 0.118(3) 0.119(3) 0.070(2) 0.099(3) 0.052(2) 0.047(2)
C12 0.098(3) 0.101(3) 0.0548(19) 0.080(3) 0.0409(19) 0.0431(19)
C13 0.0342(13) 0.0342(12) 0.0410(14) 0.0177(11) 0.0110(11) 0.0129(11)
C14 0.0469(16) 0.0484(16) 0.0402(15) 0.0203(13) 0.0123(12) 0.0156(13)
C15 0.0598(19) 0.0504(17) 0.0392(15) 0.0216(15) 0.0042(14) 0.0078(13)
C16 0.0461(16) 0.0383(15) 0.0587(19) 0.0159(13) 0.0002(14) 0.0095(14)
C17 0.0370(14) 0.0340(13) 0.0624(18) 0.0183(11) 0.0154(13) 0.0206(13)
C18 0.0380(13) 0.0356(13) 0.0446(14) 0.0193(11) 0.0154(11) 0.0166(11)
N1 0.0385(12) 0.0345(11) 0.0334(11) 0.0122(9) 0.0148(9) 0.0112(9)
O1 0.0403(10) 0.0344(9) 0.0417(10) 0.0139(8) 0.0168(8) 0.0131(8)
O2 0.0459(10) 0.0438(10) 0.0400(10) 0.0288(9) 0.0195(8) 0.0183(8)
O3 0.0603(12) 0.0545(11) 0.0421(10) 0.0409(10) 0.0266(9) 0.0268(9)
P1 0.0364(3) 0.0322(3) 0.0355(3) 0.0181(3) 0.0160(3) 0.0158(3)
Br1 0.0520(2) 0.04161(19) 0.0902(3) 0.01322(15) 0.02915(18) 0.02790(17)

loop_
_atom_type_symbol
_atom_type_description
_atom_type_scat_dispersion_real
_atom_type_scat_dispersion_imag
_atom_type_scat_source
C C 0.0033 0.0016 'International Tables Vol C Tables 4.2.6.8 and 6.1.1.4'
H H 0 0 'International Tables Vol C Tables 4.2.6.8 and 6.1.1.4'
N N 0.0061 0.0033 'International Tables Vol C Tables 4.2.6.8 and 6.1.1.4'
O O 0.0106 0.006 'International Tables Vol C Tables 4.2.6.8 and 6.1.1.4'
P P 0.1023 0.0942 'International Tables Vol C Tables 4.2.6.8 and 6.1.1.4'
Br Br -0.2901 2.4595 'International Tables Vol C Tables 4.2.6.8 and 6.1.1.4'

loop_
_geom_angle_atom_site_label_1
_geom_angle_atom_site_label_2
_geom_angle_atom_site_label_3
_geom_angle
C6 C1 C2 122.0(3)
C6 C1 O2 119.0(3)
C2 C1 O2 118.9(3)
C1 C2 C3 118.9(3)
C1 C2 H2 120.5
C3 C2 H2 120.5
C4 C3 C2 119.9(4)
C4 C3 H3 120.1
C2 C3 H3 120.1
C5 C4 C3 120.6(3)
C5 C4 H4 119.7
C3 C4 H4 119.7
C4 C5 C6 120.1(4)
C4 C5 H5 120
C6 C5 H5 120
C1 C6 C5 118.5(3)
C1 C6 H6 120.8
C5 C6 H6 120.8
C8 C7 C12 120.9(3)
C8 C7 O3 115.6(2)
C12 C7 O3 123.5(2)
C7 C8 C9 119.2(3)
C7 C8 H8 120.4
C9 C8 H8 120.4
C10 C9 C8 120.7(3)
C10 C9 H9 119.6
C8 C9 H9 119.6
C11 C10 C9 119.7(3)
C11 C10 H10 120.2
C9 C10 H10 120.2
C10 C11 C12 120.8(3)
C10 C11 H11 119.6
C12 C11 H11 119.6
C7 C12 C11 118.7(3)
C7 C12 H12 120.6
C11 C12 H12 120.6
C14 C13 C18 119.8(3)
C14 C13 N1 123.2(2)
C18 C13 N1 117.0(2)
C13 C14 C15 119.5(3)
C13 C14 H14 120.2
C15 C14 H14 120.2
C16 C15 C14 121.4(3)
C16 C15 H15 119.3
C14 C15 H15 119.3
C15 C16 C17 118.2(3)
C15 C16 H16 120.9
C17 C16 H16 120.9
C18 C17 C16 121.9(3)
C18 C17 Br1 118.5(2)
C16 C17 Br1 119.5(2)
C17 C18 C13 119.1(3)
C17 C18 H18 120.4
C13 C18 H18 120.4
C13 N1 P1 129.42(18)
C13 N1 H1 117(2)
P1 N1 H1 112(2)
C1 O2 P1 120.04(16)
C7 O3 P1 124.83(16)
O1 P1 O2 116.23(11)
O1 P1 O3 115.60(11)
O2 P1 O3 95.39(10)
O1 P1 N1 110.43(11)
O2 P1 N1 108.56(11)
O3 P1 N1 109.64(12)

loop_
_geom_bond_atom_site_label_1
_geom_bond_atom_site_label_2
_geom_bond_distance
C1 C6 1.366(4)
C1 C2 1.368(4)
C1 O2 1.419(3)
C2 C3 1.385(5)
C2 H2 0.93
C3 C4 1.369(6)
C3 H3 0.93
C4 C5 1.367(6)
C4 H4 0.93
C5 C6 1.392(5)
C5 H5 0.93
C6 H6 0.93
C7 C8 1.364(4)
C7 C12 1.376(4)
C7 O3 1.404(3)
C8 C9 1.374(5)
C8 H8 0.93
C9 C10 1.363(5)
C9 H9 0.93
C10 C11 1.362(5)
C10 H10 0.93
C11 C12 1.378(5)
C11 H11 0.93
C12 H12 0.93
C13 C14 1.388(4)
C13 C18 1.390(4)
C13 N1 1.415(3)
C14 C15 1.391(4)
C14 H14 0.93
C15 C16 1.374(5)
C15 H15 0.93
C16 C17 1.382(4)
C16 H16 0.93
C17 C18 1.382(4)
C17 Br1 1.903(3)
C18 H18 0.93
N1 P1 1.627(2)
N1 H1 0.874(4)
O1 P1 1.4626(19)
O2 P1 1.5769(18)
O3 P1 1.5772(19)

loop_
_geom_hbond_atom_site_label_D
_geom_hbond_atom_site_label_H
_geom_hbond_atom_site_label_A
_geom_hbond_site_symmetry_A
_geom_hbond_distance_DH
_geom_hbond_distance_HA
_geom_hbond_distance_DA
_geom_hbond_angle_DHA
N1 H1 O1 2_777 0.874(4) 1.972(7) 2.837(3) 170(3)

loop_
_geom_torsion_atom_site_label_1
_geom_torsion_atom_site_label_2
_geom_torsion_atom_site_label_3
_geom_torsion_atom_site_label_4
_geom_torsion
C6 C1 C2 C3 1.3(5)
O2 C1 C2 C3 178.0(3)
C1 C2 C3 C4 -0.3(6)
C2 C3 C4 C5 -0.6(6)
C3 C4 C5 C6 0.6(6)
C2 C1 C6 C5 -1.3(5)
O2 C1 C6 C5 -178.0(3)
C4 C5 C6 C1 0.4(5)
C12 C7 C8 C9 0.5(5)
O3 C7 C8 C9 179.5(3)
C7 C8 C9 C10 0.2(6)
C8 C9 C10 C11 -0.8(7)
C9 C10 C11 C12 0.6(8)
C8 C7 C12 C11 -0.6(6)
O3 C7 C12 C11 -179.6(4)
C10 C11 C12 C7 0.1(7)
C18 C13 C14 C15 -0.4(4)
N1 C13 C14 C15 178.4(3)
C13 C14 C15 C16 0.1(5)
C14 C15 C16 C17 0.4(5)
C15 C16 C17 C18 -0.7(5)
C15 C16 C17 Br1 -178.3(2)
C16 C17 C18 C13 0.4(4)
Br1 C17 C18 C13 178.0(2)
C14 C13 C18 C17 0.2(4)
N1 C13 C18 C17 -178.7(2)
C14 C13 N1 P1 2.6(4)
C18 C13 N1 P1 -178.6(2)
C6 C1 O2 P1 -90.6(3)
C2 C1 O2 P1 92.6(3)
C8 C7 O3 P1 175.7(2)
C12 C7 O3 P1 -5.2(4)
C1 O2 P1 O1 53.6(2)
C1 O2 P1 O3 175.64(19)
C1 O2 P1 N1 -71.5(2)
C7 O3 P1 O1 -56.5(2)
C7 O3 P1 O2 -179.0(2)
C7 O3 P1 N1 69.0(2)
C13 N1 P1 O1 -177.8(2)
C13 N1 P1 O2 -49.3(3)
C13 N1 P1 O3 53.7(3)
